data_8106759
loop_
_publ_author_name
'Xi-Shi, Tai'
'Peng-Fei, Li'

_publ_section_title
;
 The crystal structure
 (E)-4-methyl-N&#x2032;-(2-nitrobenzylidene)benzenesulfonohydrazide,
 C14H13N3O4S
;
_journal_issue 6
_journal_name_full 'Zeitschrift f\"ur Kristallographie - New Crystal Structures'
_journal_page_first 1031
_journal_page_last 1032
_journal_paper_doi 10.1515/ncrs-2017-0166
_journal_volume 232
_journal_year 2017
_chemical_formula_sum 'C14 H13 N3 O4 S'
_chemical_formula_weight 319.34
_space_group_IT_number 2
_space_group_name_Hall '-P 1'
_space_group_name_H-M_alt 'P -1'
_symmetry_cell_setting triclinic
_symmetry_space_group_name_H-M 'P -1'
_atom_sites_solution_hydrogens geom
_atom_sites_solution_primary direct
_atom_sites_solution_secondary difmap
_cell_angle_alpha 93.76(3)
_cell_angle_beta 95.11(3)
_cell_angle_gamma 98.13(3)
_cell_formula_units_Z 2
_cell_length_a 5.6735(11)
_cell_length_b 10.509(2)
_cell_length_c 12.180(2)
_cell_measurement_reflns_used 2311
_cell_measurement_temperature 293(2)
_cell_measurement_theta_max 24.6753
_cell_measurement_theta_min 2.4532
_cell_volume 713.8(2)
_computing_cell_refinement SMART
_computing_data_collection 'SMART (Bruker, 2000)'
_computing_data_reduction 'SAINT (Bruker, 2000)'
_computing_molecular_graphics DIAMOND
_computing_publication_material SHELXTL
_computing_structure_refinement SHELXTL
_computing_structure_solution 'SHELXTL (Bruker, 2000)'
_diffrn_ambient_temperature 293(2)
_diffrn_measured_fraction_theta_full 0.998
_diffrn_measured_fraction_theta_max 0.998
_diffrn_measurement_device_type bruker-CCD
_diffrn_radiation_monochromator graphite
_diffrn_radiation_source 'fine-focus sealed tube'
_diffrn_radiation_type MoK\a
_diffrn_radiation_wavelength 0.71073
_diffrn_reflns_av_R_equivalents 0.0249
_diffrn_reflns_av_sigmaI/netI 0.0319
_diffrn_reflns_limit_h_max 6
_diffrn_reflns_limit_h_min -6
_diffrn_reflns_limit_k_max 12
_diffrn_reflns_limit_k_min -12
_diffrn_reflns_limit_l_max 14
_diffrn_reflns_limit_l_min -14
_diffrn_reflns_number 5557
_diffrn_reflns_theta_full 25.01
_diffrn_reflns_theta_max 25.01
_diffrn_reflns_theta_min 3.37
_exptl_absorpt_coefficient_mu 0.249
_exptl_absorpt_correction_T_max 0.9588
_exptl_absorpt_correction_T_min 0.9542
_exptl_absorpt_correction_type multi-scan
_exptl_absorpt_process_details sadabs
_exptl_crystal_colour yellow
_exptl_crystal_density_diffrn 1.486
_exptl_crystal_density_method 'not measured'
_exptl_crystal_description block
_exptl_crystal_F_000 332
_exptl_crystal_size_max 0.19
_exptl_crystal_size_mid 0.18
_exptl_crystal_size_min 0.17
_refine_diff_density_max 0.584
_refine_diff_density_min -0.472
_refine_diff_density_rms 0.078
_refine_ls_extinction_method none
_refine_ls_goodness_of_fit_ref 1.072
_refine_ls_hydrogen_treatment mixed
_refine_ls_matrix_type full
_refine_ls_number_parameters 200
_refine_ls_number_reflns 2512
_refine_ls_number_restraints 0
_refine_ls_restrained_S_all 1.072
_refine_ls_R_factor_all 0.0473
_refine_ls_R_factor_gt 0.0446
_refine_ls_shift/su_max 0.007
_refine_ls_shift/su_mean 0.000
_refine_ls_structure_factor_coef Fsqd
_refine_ls_weighting_details 'calc w=1/[\s^2^(Fo^2^)+(0.0708P)^2^+0.2510P] where P=(Fo^2^+2Fc^2^)/3'
_refine_ls_weighting_scheme calc
_refine_ls_wR_factor_gt 0.1148
_refine_ls_wR_factor_ref 0.1179
_reflns_number_gt 2311
_reflns_number_total 2512
_reflns_threshold_expression >2sigma(I)
_cod_data_source_file suppl_ncrs-2017-0166_suppl.cif
_cod_data_source_block ww
_cod_original_sg_symbol_H-M P-1
_cod_database_code 8106759

loop_
_symmetry_equiv_pos_as_xyz
'x, y, z'
'-x, -y, -z'

loop_
_atom_site_label
_atom_site_type_symbol
_atom_site_fract_x
_atom_site_fract_y
_atom_site_fract_z
_atom_site_U_iso_or_equiv
_atom_site_adp_type
_atom_site_occupancy
_atom_site_symmetry_multiplicity
_atom_site_calc_flag
_atom_site_refinement_flags
_atom_site_disorder_assembly
_atom_site_disorder_group
S1 S 0.70829(8) 0.42320(4) 0.22390(3) 0.03462(18) Uani 1 1 d . . .
O1 O 0.8788(2) 0.34382(13) 0.19220(11) 0.0453(4) Uani 1 1 d . . .
O3 O -0.2013(3) 0.36571(14) -0.09461(13) 0.0531(4) Uani 1 1 d . . .
O2 O 0.7823(3) 0.55675(13) 0.25716(12) 0.0471(4) Uani 1 1 d . . .
O4 O -0.3181(3) 0.27957(17) -0.25834(15) 0.0714(5) Uani 1 1 d . . .
N2 N 0.4140(3) 0.30581(13) 0.06373(12) 0.0338(3) Uani 1 1 d . . .
N1 N 0.5105(3) 0.42405(14) 0.11722(12) 0.0364(4) Uani 1 1 d . . .
H1 H 0.4689 0.4947 0.0957 0.044 Uiso 1 1 calc R . .
C9 C 0.1351(3) 0.18814(16) -0.07501(14) 0.0318(4) Uani 1 1 d . . .
N3 N -0.2066(3) 0.28007(15) -0.16797(14) 0.0404(4) Uani 1 1 d . . .
C8 C 0.2397(3) 0.30833(16) -0.00892(14) 0.0332(4) Uani 1 1 d . . .
H8 H 0.1793 0.3848 -0.0201 0.040 Uiso 1 1 calc R . .
C1 C 0.5522(3) 0.35074(17) 0.32779(14) 0.0349(4) Uani 1 1 d . . .
C14 C -0.0730(3) 0.17280(17) -0.14840(15) 0.0337(4) Uani 1 1 d . . .
C3 C 0.4878(5) 0.1826(2) 0.44779(19) 0.0562(6) Uani 1 1 d . . .
H3 H 0.5292 0.1069 0.4743 0.067 Uiso 1 1 calc R . .
C6 C 0.3710(4) 0.4081(2) 0.37138(17) 0.0460(5) Uani 1 1 d . . .
H6 H 0.3323 0.4849 0.3461 0.055 Uiso 1 1 calc R . .
C10 C 0.2514(3) 0.07967(18) -0.06853(16) 0.0404(4) Uani 1 1 d . . .
H10 H 0.3944 0.0863 -0.0234 0.049 Uiso 1 1 calc R . .
C13 C -0.1632(3) 0.05667(19) -0.20792(16) 0.0413(4) Uani 1 1 d . . .
H13 H -0.3020 0.0500 -0.2560 0.050 Uiso 1 1 calc R . .
C11 C 0.1622(4) -0.03612(18) -0.12640(17) 0.0450(5) Uani 1 1 d . . .
H11 H 0.2433 -0.1065 -0.1188 0.054 Uiso 1 1 calc R . .
C4 C 0.3038(4) 0.2364(2) 0.49166(16) 0.0467(5) Uani 1 1 d . . .
C12 C -0.0475(4) -0.04888(19) -0.19584(17) 0.0448(5) Uani 1 1 d . . .
H12 H -0.1095 -0.1278 -0.2339 0.054 Uiso 1 1 calc R . .
C7 C 0.1694(5) 0.1744(2) 0.5799(2) 0.0645(7) Uani 1 1 d . . .
H7A H 0.1729 0.0832 0.5735 0.097 Uiso 1 1 calc R . .
H7B H 0.0064 0.1902 0.5712 0.097 Uiso 1 1 calc R . .
H7C H 0.2429 0.2102 0.6514 0.097 Uiso 1 1 calc R . .
C5 C 0.2493(4) 0.3506(2) 0.45212(18) 0.0507(5) Uani 1 1 d . . .
H5 H 0.1279 0.3892 0.4809 0.061 Uiso 1 1 calc R . .
C2 C 0.6117(4) 0.2378(2) 0.36596(18) 0.0486(5) Uani 1 1 d . . .
H2 H 0.7332 0.1993 0.3372 0.058 Uiso 1 1 calc R . .

loop_
_atom_site_aniso_label
_atom_site_aniso_U_11
_atom_site_aniso_U_22
_atom_site_aniso_U_33
_atom_site_aniso_U_23
_atom_site_aniso_U_13
_atom_site_aniso_U_12
S1 0.0363(3) 0.0310(3) 0.0355(3) 0.00108(18) -0.00008(19) 0.00433(18)
O1 0.0403(7) 0.0490(8) 0.0486(8) 0.0029(6) 0.0032(6) 0.0145(6)
O3 0.0538(9) 0.0505(9) 0.0600(9) 0.0002(7) 0.0063(7) 0.0263(7)
O2 0.0519(8) 0.0351(7) 0.0501(8) -0.0023(6) 0.0020(6) -0.0033(6)
O4 0.0749(11) 0.0641(11) 0.0718(11) 0.0048(9) -0.0330(9) 0.0244(9)
N2 0.0387(8) 0.0282(7) 0.0346(8) 0.0026(6) 0.0018(6) 0.0067(6)
N1 0.0462(9) 0.0256(7) 0.0372(8) 0.0030(6) -0.0028(7) 0.0089(6)
C9 0.0347(9) 0.0307(9) 0.0318(8) 0.0062(7) 0.0056(7) 0.0082(7)
N3 0.0334(8) 0.0393(9) 0.0494(10) 0.0082(7) 0.0004(7) 0.0091(6)
C8 0.0368(9) 0.0293(9) 0.0352(9) 0.0059(7) 0.0038(7) 0.0092(7)
C1 0.0372(9) 0.0336(9) 0.0323(9) 0.0009(7) -0.0021(7) 0.0036(7)
C14 0.0326(9) 0.0342(9) 0.0360(9) 0.0071(7) 0.0053(7) 0.0075(7)
C3 0.0730(15) 0.0421(11) 0.0562(13) 0.0161(10) 0.0082(11) 0.0105(10)
C6 0.0505(12) 0.0410(10) 0.0484(11) 0.0055(9) 0.0051(9) 0.0124(9)
C10 0.0411(10) 0.0371(10) 0.0441(10) 0.0031(8) -0.0019(8) 0.0134(8)
C13 0.0375(10) 0.0428(10) 0.0416(10) 0.0023(8) -0.0011(8) 0.0027(8)
C11 0.0523(11) 0.0337(10) 0.0507(11) 0.0005(8) 0.0019(9) 0.0155(8)
C4 0.0528(11) 0.0454(11) 0.0358(10) -0.0011(8) -0.0004(9) -0.0087(9)
C12 0.0523(11) 0.0346(10) 0.0455(11) -0.0036(8) 0.0034(9) 0.0039(8)
C7 0.0767(16) 0.0625(15) 0.0483(13) 0.0033(11) 0.0127(12) -0.0138(12)
C5 0.0494(12) 0.0533(12) 0.0500(12) -0.0017(10) 0.0109(10) 0.0086(9)
C2 0.0558(12) 0.0415(11) 0.0532(12) 0.0109(9) 0.0118(10) 0.0158(9)

loop_
_atom_type_symbol
_atom_type_description
_atom_type_scat_dispersion_real
_atom_type_scat_dispersion_imag
_atom_type_scat_source
C C 0.0030 0.0020 'International Tables Vol C Tables 4.2.6.8 and 6.1.1.4'
H H 0.0000 0.0000 'International Tables Vol C Tables 4.2.6.8 and 6.1.1.4'
Mg Mg 0.0490 0.0360 'International Tables Vol C Tables 4.2.6.8 and 6.1.1.4'
N N 0.0060 0.0030 'International Tables Vol C Tables 4.2.6.8 and 6.1.1.4'
O O 0.0110 0.0060 'International Tables Vol C Tables 4.2.6.8 and 6.1.1.4'
S S 0.1250 0.1230 'International Tables Vol C Tables 4.2.6.8 and 6.1.1.4'

loop_
_geom_angle_atom_site_label_1
_geom_angle_atom_site_label_2
_geom_angle_atom_site_label_3
_geom_angle
_geom_angle_site_symmetry_1
_geom_angle_site_symmetry_3
O1 S1 O2 120.26(9) . .
O1 S1 N1 107.98(8) . .
O2 S1 N1 103.69(9) . .
O1 S1 C1 108.57(9) . .
O2 S1 C1 109.01(9) . .
N1 S1 C1 106.46(8) . .
C8 N2 N1 114.99(14) . .
N2 N1 S1 116.74(11) . .
N2 N1 H1 121.6 . .
S1 N1 H1 121.6 . .
C10 C9 C14 115.63(16) . .
C10 C9 C8 119.22(16) . .
C14 C9 C8 125.13(16) . .
O4 N3 O3 122.89(17) . .
O4 N3 C14 117.68(16) . .
O3 N3 C14 119.43(15) . .
N2 C8 C9 118.81(15) . .
N2 C8 H8 120.6 . .
C9 C8 H8 120.6 . .
C2 C1 C6 120.35(18) . .
C2 C1 S1 119.70(15) . .
C6 C1 S1 119.94(14) . .
C13 C14 C9 122.36(17) . .
C13 C14 N3 116.00(16) . .
C9 C14 N3 121.63(16) . .
C2 C3 C4 122.1(2) . .
C2 C3 H3 118.9 . .
C4 C3 H3 118.9 . .
C5 C6 C1 119.57(19) . .
C5 C6 H6 120.2 . .
C1 C6 H6 120.2 . .
C11 C10 C9 122.37(18) . .
C11 C10 H10 118.8 . .
C9 C10 H10 118.8 . .
C12 C13 C14 119.97(18) . .
C12 C13 H13 120.0 . .
C14 C13 H13 120.0 . .
C10 C11 C12 120.45(18) . .
C10 C11 H11 119.8 . .
C12 C11 H11 119.8 . .
C3 C4 C5 117.64(19) . .
C3 C4 C7 121.4(2) . .
C5 C4 C7 120.9(2) . .
C13 C12 C11 119.15(18) . .
C13 C12 H12 120.4 . .
C11 C12 H12 120.4 . .
C4 C7 H7A 109.5 . .
C4 C7 H7B 109.5 . .
H7A C7 H7B 109.5 . .
C4 C7 H7C 109.5 . .
H7A C7 H7C 109.5 . .
H7B C7 H7C 109.5 . .
C6 C5 C4 121.4(2) . .
C6 C5 H5 119.3 . .
C4 C5 H5 119.3 . .
C1 C2 C3 118.9(2) . .
C1 C2 H2 120.6 . .
C3 C2 H2 120.6 . .

loop_
_geom_bond_atom_site_label_1
_geom_bond_atom_site_label_2
_geom_bond_distance
_geom_bond_site_symmetry_2
S1 O1 1.4260(14) .
S1 O2 1.4278(14) .
S1 N1 1.6409(16) .
S1 C1 1.7608(19) .
O3 N3 1.221(2) .
O4 N3 1.219(2) .
N2 C8 1.272(2) .
N2 N1 1.381(2) .
N1 H1 0.8600 .
C9 C10 1.399(3) .
C9 C14 1.399(3) .
C9 C8 1.471(2) .
N3 C14 1.465(2) .
C8 H8 0.9300 .
C1 C2 1.377(3) .
C1 C6 1.391(3) .
C14 C13 1.385(3) .
C3 C2 1.382(3) .
C3 C4 1.386(3) .
C3 H3 0.9300 .
C6 C5 1.375(3) .
C6 H6 0.9300 .
C10 C11 1.372(3) .
C10 H10 0.9300 .
C13 C12 1.376(3) .
C13 H13 0.9300 .
C11 C12 1.381(3) .
C11 H11 0.9300 .
C4 C5 1.387(3) .
C4 C7 1.503(3) .
C12 H12 0.9300 .
C7 H7A 0.9600 .
C7 H7B 0.9600 .
C7 H7C 0.9600 .
C5 H5 0.9300 .
C2 H2 0.9300 .

loop_
_geom_torsion_atom_site_label_1
_geom_torsion_atom_site_label_2
_geom_torsion_atom_site_label_3
_geom_torsion_atom_site_label_4
_geom_torsion
_geom_torsion_site_symmetry_1
_geom_torsion_site_symmetry_2
_geom_torsion_site_symmetry_3
_geom_torsion_site_symmetry_4
C8 N2 N1 S1 171.16(13) . . . .
O1 S1 N1 N2 48.51(15) . . . .
O2 S1 N1 N2 177.15(12) . . . .
C1 S1 N1 N2 -67.92(14) . . . .
N1 N2 C8 C9 176.26(14) . . . .
C10 C9 C8 N2 -9.7(3) . . . .
C14 C9 C8 N2 172.25(17) . . . .
O1 S1 C1 C2 1.86(19) . . . .
O2 S1 C1 C2 -130.83(17) . . . .
N1 S1 C1 C2 117.89(17) . . . .
O1 S1 C1 C6 -178.58(15) . . . .
O2 S1 C1 C6 48.73(17) . . . .
N1 S1 C1 C6 -62.54(17) . . . .
C10 C9 C14 C13 2.2(3) . . . .
C8 C9 C14 C13 -179.65(16) . . . .
C10 C9 C14 N3 -176.82(16) . . . .
C8 C9 C14 N3 1.3(3) . . . .
O4 N3 C14 C13 -28.3(3) . . . .
O3 N3 C14 C13 152.10(18) . . . .
O4 N3 C14 C9 150.78(19) . . . .
O3 N3 C14 C9 -28.8(3) . . . .
C2 C1 C6 C5 -0.7(3) . . . .
S1 C1 C6 C5 179.72(15) . . . .
C14 C9 C10 C11 -2.8(3) . . . .
C8 C9 C10 C11 178.91(17) . . . .
C9 C14 C13 C12 0.1(3) . . . .
N3 C14 C13 C12 179.15(17) . . . .
C9 C10 C11 C12 1.2(3) . . . .
C2 C3 C4 C5 -1.3(3) . . . .
C2 C3 C4 C7 179.4(2) . . . .
C14 C13 C12 C11 -1.9(3) . . . .
C10 C11 C12 C13 1.3(3) . . . .
C1 C6 C5 C4 0.2(3) . . . .
C3 C4 C5 C6 0.7(3) . . . .
C7 C4 C5 C6 -180.0(2) . . . .
C6 C1 C2 C3 0.2(3) . . . .
S1 C1 C2 C3 179.78(17) . . . .
C4 C3 C2 C1 0.8(3) . . . .
